data_1514768
loop_
_publ_author_name
'Liu, Jun-Liang'
'Chen, Yan-Cong'
'Zheng, Yan-Zhen'
'Lin, Wei-Quan'
'Ungur, Liviu'
'Wernsdorfer, Wolfgang'
'Chibotaru, Liviu F.'
'Tong, Ming-Liang'

_publ_section_title
;
 Switching the anisotropy barrier of a single-ion magnet by symmetry
 change from quasi-D5h to quasi-Oh
;
_journal_issue 8
_journal_name_full 'Chemical Science'
_journal_page_first 3310
_journal_paper_doi 10.1039/c3sc50843a
_journal_volume 4
_journal_year 2013
_chemical_formula_sum 'C58 H78 Br6 Dy N9 O14 Zn2'
_chemical_formula_weight 1897.99
_chemical_name_systematic
;
?
;
_space_group_IT_number 61
_symmetry_cell_setting orthorhombic
_symmetry_space_group_name_Hall '-P 2ac 2ab'
_symmetry_space_group_name_H-M 'P b c a'
_atom_sites_solution_hydrogens geom
_atom_sites_solution_primary direct
_atom_sites_solution_secondary difmap
_audit_creation_method SHELXL-97
_cell_angle_alpha 90.00
_cell_angle_beta 90.00
_cell_angle_gamma 90.00
_cell_formula_units_Z 8
_cell_length_a 21.8930(15)
_cell_length_b 15.9613(15)
_cell_length_c 39.306(3)
_cell_measurement_reflns_used 16801
_cell_measurement_temperature 150(2)
_cell_measurement_theta_max 55.16
_cell_measurement_theta_min 6.07
_cell_volume 13735.1(19)
_computing_cell_refinement 'PROCESS-AUTO (Rigaku, 1998)'
_computing_data_collection 'PROCESS-AUTO (Rigaku, 1998)'
_computing_data_reduction 'PROCESS-AUTO (Rigaku, 1998)'
_computing_molecular_graphics 'Bruker SHELXTL'
_computing_publication_material 'Bruker SHELXTL'
_computing_structure_refinement 'SHELXL-97 (Sheldrick, 1997)'
_computing_structure_solution 'SHELXS-97 (Sheldrick, 1990)'
_diffrn_ambient_temperature 150(2)
_diffrn_measured_fraction_theta_full 0.959
_diffrn_measured_fraction_theta_max 0.959
_diffrn_measurement_device_type 'Rigaku R-AXIS SPIDE IP'
_diffrn_measurement_method 'phi and omega scans'
_diffrn_radiation_monochromator graphite
_diffrn_radiation_source 'fine-focus sealed tube'
_diffrn_radiation_type MoK\a
_diffrn_radiation_wavelength 0.71073
_diffrn_reflns_av_R_equivalents 0.1164
_diffrn_reflns_av_sigmaI/netI 0.1641
_diffrn_reflns_limit_h_max 20
_diffrn_reflns_limit_h_min -26
_diffrn_reflns_limit_k_max 11
_diffrn_reflns_limit_k_min -18
_diffrn_reflns_limit_l_max 46
_diffrn_reflns_limit_l_min -46
_diffrn_reflns_number 33524
_diffrn_reflns_theta_full 25.00
_diffrn_reflns_theta_max 25.00
_diffrn_reflns_theta_min 3.03
_exptl_absorpt_coefficient_mu 5.328
_exptl_absorpt_correction_T_max 0.7765
_exptl_absorpt_correction_T_min 0.5021
_exptl_absorpt_correction_type multi-scan
_exptl_absorpt_process_details '(ABSCOR; Higashi, 1995)'
_exptl_crystal_colour COLORLESS
_exptl_crystal_density_diffrn 1.836
_exptl_crystal_density_method 'not measured'
_exptl_crystal_description PLATELET
_exptl_crystal_F_000 7496
_exptl_crystal_size_max 0.15
_exptl_crystal_size_mid 0.11
_exptl_crystal_size_min 0.05
_platon_squeeze_details
;
;
_refine_diff_density_max 1.452
_refine_diff_density_min -2.042
_refine_diff_density_rms 0.183
_refine_ls_extinction_method none
_refine_ls_goodness_of_fit_ref 1.019
_refine_ls_hydrogen_treatment constr
_refine_ls_matrix_type full
_refine_ls_number_parameters 749
_refine_ls_number_reflns 11600
_refine_ls_number_restraints 1
_refine_ls_restrained_S_all 1.019
_refine_ls_R_factor_all 0.1830
_refine_ls_R_factor_gt 0.0924
_refine_ls_shift/su_max 0.001
_refine_ls_shift/su_mean 0.000
_refine_ls_structure_factor_coef Fsqd
_refine_ls_weighting_details 'calc w=1/[\s^2^(Fo^2^)+(0.1267P)^2^+0.0000P] where P=(Fo^2^+2Fc^2^)/3'
_refine_ls_weighting_scheme calc
_refine_ls_wR_factor_gt 0.2242
_refine_ls_wR_factor_ref 0.2621
_reflns_number_gt 5235
_reflns_number_total 11600
_reflns_threshold_expression >2sigma(I)
_cod_data_source_file c3sc50843a.txt
_cod_data_source_block 1_bath_in_MeOH
_cod_depositor_comments
;
The following automatic conversions were performed:

'_symmetry_cell_setting' value 'Orthorhombic' changed to
'orthorhombic' according to
/usr/data/users/saulius/automatic-downloads/retrospective/RSC/lib/dictionaries/cif_core.dic
dictionary named 'cif_core.dic' version 2.4.2 from 2011-04-26.

Automatic conversion script
Id: cif_fix_values 2281 2013-09-26 08:29:07Z andrius 
;
_cod_original_cell_volume 13734.9(19)
_cod_original_sg_symbol_H-M Pbca
_cod_database_code 1514768

loop_
_symmetry_equiv_pos_as_xyz
'x, y, z'
'-x+1/2, -y, z+1/2'
'-x, y+1/2, -z+1/2'
'x+1/2, -y+1/2, -z'
'-x, -y, -z'
'x-1/2, y, -z-1/2'
'x, -y-1/2, z-1/2'
'-x-1/2, y-1/2, z'

loop_
_atom_site_label
_atom_site_type_symbol
_atom_site_fract_x
_atom_site_fract_y
_atom_site_fract_z
_atom_site_U_iso_or_equiv
_atom_site_adp_type
_atom_site_occupancy
_atom_site_symmetry_multiplicity
_atom_site_calc_flag
_atom_site_refinement_flags
Dy1 Dy 0.50864(3) 0.64336(5) 0.120362(16) 0.0464(3) Uani 1 1 d .
Zn1 Zn 0.64861(9) 0.55155(12) 0.14734(4) 0.0536(5) Uani 1 1 d .
Zn2 Zn 0.37585(8) 0.74767(12) 0.15342(4) 0.0494(5) Uani 1 1 d .
Br1 Br 0.40092(9) 0.15406(12) 0.09906(5) 0.0693(5) Uani 1 1 d .
Br2 Br 0.74951(9) 0.60756(14) -0.02699(4) 0.0779(6) Uani 1 1 d .
Br3 Br 0.60681(11) 0.82031(18) 0.29602(5) 0.1044(9) Uani 1 1 d .
Br4 Br 0.59057(9) 1.12639(12) 0.06277(4) 0.0680(5) Uani 1 1 d .
Br5 Br 0.43565(9) 0.55270(14) 0.31368(4) 0.0812(7) Uani 1 1 d .
Br6 Br 0.21253(10) 0.62894(15) 0.00322(5) 0.0906(7) Uani 1 1 d .
N1 N 0.7223(6) 0.4619(9) 0.1352(3) 0.062(4) Uani 1 1 d .
N2 N 0.5986(6) 0.4257(10) 0.1385(3) 0.061(4) Uani 1 1 d .
H2N H 0.5802 0.4400 0.1189 0.074 Uiso 1 1 d R
N3 N 0.6769(6) 0.5279(9) 0.1981(3) 0.061(4) Uani 1 1 d .
H3N H 0.7069 0.5637 0.2036 0.073 Uiso 1 1 d R
N4 N 0.7150(6) 0.6423(8) 0.1319(3) 0.062(4) Uani 1 1 d .
H4N H 0.7175 0.6743 0.1507 0.074 Uiso 1 1 d R
N5 N 0.2944(6) 0.8255(9) 0.1410(3) 0.051(3) Uani 1 1 d .
N6 N 0.4198(6) 0.8598(7) 0.1272(3) 0.045(3) Uani 1 1 d .
H6N H 0.4334 0.8380 0.1076 0.054 Uiso 1 1 d R
N7 N 0.3070(6) 0.6531(9) 0.1550(3) 0.054(4) Uani 1 1 d .
H7N H 0.3115 0.6280 0.1754 0.065 Uiso 1 1 d R
N8 N 0.3607(6) 0.8022(9) 0.2023(3) 0.058(4) Uani 1 1 d .
H8N H 0.3322 0.7704 0.2124 0.069 Uiso 1 1 d R
O1 O 0.4752(4) 0.5178(7) 0.1232(2) 0.052(3) Uani 1 1 d .
O2 O 0.6008(5) 0.5749(7) 0.1014(2) 0.060(3) Uani 1 1 d .
O3 O 0.5820(5) 0.6280(7) 0.1641(2) 0.060(3) Uani 1 1 d .
O4 O 0.5412(4) 0.7693(7) 0.1072(2) 0.055(3) Uani 1 1 d .
O5 O 0.4552(5) 0.6888(6) 0.1702(2) 0.052(3) Uani 1 1 d .
O6 O 0.4086(5) 0.6942(6) 0.1077(2) 0.049(3) Uani 1 1 d .
O7 O 0.5009(4) 0.6315(7) 0.0585(2) 0.050(3) Uani 1 1 d .
H7O H 0.5041 0.6758 0.0465 0.060 Uiso 1 1 d R
C1 C 0.4590(7) 0.4357(10) 0.1177(3) 0.048(4) Uani 1 1 d .
C2 C 0.4095(7) 0.4139(11) 0.0957(3) 0.052(4) Uani 1 1 d .
H2 H 0.3873 0.4574 0.0847 0.063 Uiso 1 1 calc R
C3 C 0.3933(7) 0.3341(10) 0.0900(4) 0.051(4) Uani 1 1 d .
H3 H 0.3598 0.3223 0.0753 0.061 Uiso 1 1 calc R
C4 C 0.4256(7) 0.2667(11) 0.1055(4) 0.054(4) Uani 1 1 d .
C5 C 0.4741(8) 0.2886(11) 0.1266(4) 0.058(5) Uani 1 1 d .
H5 H 0.4972 0.2452 0.1370 0.069 Uiso 1 1 calc R
C6 C 0.4896(7) 0.3678(10) 0.1327(4) 0.051(4) Uani 1 1 d .
C7 C 0.5441(9) 0.3894(11) 0.1550(4) 0.072(5) Uani 1 1 d .
H7A H 0.5300 0.4294 0.1726 0.087 Uiso 1 1 calc R
H7B H 0.5569 0.3377 0.1669 0.087 Uiso 1 1 calc R
C8 C 0.6364(8) 0.5787(10) 0.0739(4) 0.054(4) Uani 1 1 d .
C9 C 0.6234(8) 0.5271(10) 0.0468(4) 0.062(5) Uani 1 1 d .
H9 H 0.5911 0.4875 0.0483 0.075 Uiso 1 1 calc R
C10 C 0.6598(8) 0.5339(11) 0.0155(4) 0.067(5) Uani 1 1 d .
H10 H 0.6526 0.4981 -0.0034 0.080 Uiso 1 1 calc R
C11 C 0.7058(7) 0.5957(12) 0.0147(3) 0.057(5) Uani 1 1 d .
C12 C 0.7165(7) 0.6458(11) 0.0410(4) 0.058(5) Uani 1 1 d .
H12 H 0.7473 0.6875 0.0393 0.069 Uiso 1 1 calc R
C13 C 0.6832(6) 0.6384(9) 0.0714(4) 0.044(4) Uani 1 1 d .
C14 C 0.6964(7) 0.6942(11) 0.1016(3) 0.055(4) Uani 1 1 d .
H14A H 0.7297 0.7337 0.0958 0.065 Uiso 1 1 calc R
H14B H 0.6596 0.7273 0.1073 0.065 Uiso 1 1 calc R
C15 C 0.5916(8) 0.6763(12) 0.1934(3) 0.057(5) Uani 1 1 d .
C16 C 0.5862(8) 0.7608(13) 0.1938(4) 0.067(5) Uani 1 1 d .
H16 H 0.5767 0.7898 0.1734 0.080 Uiso 1 1 calc R
C17 C 0.5947(6) 0.8066(11) 0.2247(4) 0.052(4) Uani 1 1 d .
H17 H 0.5944 0.8661 0.2246 0.062 Uiso 1 1 calc R
C18 C 0.6031(7) 0.7638(13) 0.2540(4) 0.061(5) Uani 1 1 d .
C19 C 0.6168(8) 0.6777(14) 0.2539(4) 0.076(6) Uani 1 1 d .
H19 H 0.6309 0.6506 0.2739 0.091 Uiso 1 1 calc R
C20 C 0.6091(7) 0.6323(11) 0.2232(4) 0.052(4) Uani 1 1 d .
C21 C 0.6257(8) 0.5429(12) 0.2226(3) 0.064(5) Uani 1 1 d .
H21A H 0.5897 0.5093 0.2159 0.077 Uiso 1 1 calc R
H21B H 0.6382 0.5250 0.2457 0.077 Uiso 1 1 calc R
C22 C 0.6440(7) 0.3546(11) 0.1299(5) 0.064(5) Uani 1 1 d .
H22A H 0.6564 0.3242 0.1507 0.076 Uiso 1 1 calc R
H22B H 0.6256 0.3143 0.1137 0.076 Uiso 1 1 calc R
C23 C 0.6975(8) 0.3981(12) 0.1142(5) 0.075(6) Uani 1 1 d .
H23A H 0.7297 0.3562 0.1093 0.090 Uiso 1 1 calc R
H23B H 0.6847 0.4231 0.0923 0.090 Uiso 1 1 calc R
C24 C 0.7760(7) 0.5992(11) 0.1298(4) 0.055(4) Uani 1 1 d .
H24A H 0.8035 0.6324 0.1150 0.066 Uiso 1 1 calc R
H24B H 0.7945 0.5969 0.1527 0.066 Uiso 1 1 calc R
C25 C 0.7711(8) 0.5156(11) 0.1164(4) 0.064(5) Uani 1 1 d .
H25A H 0.8113 0.4876 0.1184 0.077 Uiso 1 1 calc R
H25B H 0.7605 0.5187 0.0920 0.077 Uiso 1 1 calc R
C26 C 0.7024(8) 0.4394(10) 0.1968(4) 0.061(5) Uani 1 1 d .
H26A H 0.7228 0.4257 0.2186 0.073 Uiso 1 1 calc R
H26B H 0.6691 0.3986 0.1930 0.073 Uiso 1 1 calc R
C27 C 0.7476(8) 0.4355(12) 0.1681(4) 0.070(5) Uani 1 1 d .
H27A H 0.7829 0.4718 0.1737 0.084 Uiso 1 1 calc R
H27B H 0.7628 0.3774 0.1660 0.084 Uiso 1 1 calc R
C28 C 0.5550(7) 0.8485(10) 0.0980(4) 0.051(4) Uani 1 1 d .
C29 C 0.5963(8) 0.8645(12) 0.0722(3) 0.061(5) Uani 1 1 d U
H29 H 0.6154 0.8191 0.0608 0.073 Uiso 1 1 calc R
C30 C 0.6105(7) 0.9471(12) 0.0626(3) 0.058(4) Uani 1 1 d U
H30 H 0.6417 0.9582 0.0464 0.069 Uiso 1 1 calc R
C31 C 0.5772(7) 1.0134(11) 0.0777(4) 0.057(5) Uani 1 1 d .
C32 C 0.5321(7) 0.9964(12) 0.1026(4) 0.059(5) Uani 1 1 d .
H32 H 0.5092 1.0413 0.1120 0.071 Uiso 1 1 calc R
C33 C 0.5212(7) 0.9170(10) 0.1133(3) 0.042(4) Uani 1 1 d .
C34 C 0.4757(8) 0.8964(12) 0.1405(4) 0.070(5) Uani 1 1 d .
H34A H 0.4945 0.8566 0.1568 0.084 Uiso 1 1 calc R
H34B H 0.4655 0.9482 0.1531 0.084 Uiso 1 1 calc R
C35 C 0.4528(6) 0.6593(10) 0.2025(4) 0.048(4) Uani 1 1 d .
C36 C 0.4628(6) 0.5704(11) 0.2088(4) 0.049(4) Uani 1 1 d .
H36 H 0.4723 0.5337 0.1905 0.059 Uiso 1 1 calc R
C37 C 0.4584(6) 0.5399(11) 0.2421(3) 0.050(4) Uani 1 1 d .
H37 H 0.4671 0.4827 0.2469 0.060 Uiso 1 1 calc R
C38 C 0.4410(8) 0.5937(14) 0.2683(4) 0.073(6) Uani 1 1 d .
C39 C 0.4333(7) 0.6800(13) 0.2623(3) 0.062(5) Uani 1 1 d .
H39 H 0.4262 0.7172 0.2808 0.074 Uiso 1 1 calc R
C40 C 0.4363(7) 0.7094(10) 0.2298(4) 0.050(4) Uani 1 1 d .
C41 C 0.4176(8) 0.8031(12) 0.2231(4) 0.070(5) Uani 1 1 d .
H41A H 0.4103 0.8324 0.2449 0.084 Uiso 1 1 calc R
H41B H 0.4506 0.8327 0.2107 0.084 Uiso 1 1 calc R
C42 C 0.3662(8) 0.6788(11) 0.0845(4) 0.054(4) Uani 1 1 d .
C43 C 0.3688(7) 0.7117(11) 0.0513(4) 0.053(4) Uani 1 1 d .
H43 H 0.4024 0.7462 0.0452 0.064 Uiso 1 1 calc R
C44 C 0.3252(8) 0.6959(12) 0.0279(4) 0.068(5) Uani 1 1 d .
H44 H 0.3295 0.7178 0.0056 0.081 Uiso 1 1 calc R
C45 C 0.2741(8) 0.6480(12) 0.0360(4) 0.070(5) Uani 1 1 d .
C46 C 0.2691(8) 0.6090(10) 0.0682(4) 0.060(5) Uani 1 1 d .
H46 H 0.2354 0.5736 0.0732 0.072 Uiso 1 1 calc R
C47 C 0.3151(8) 0.6237(12) 0.0927(4) 0.058(5) Uani 1 1 d .
C48 C 0.3138(8) 0.5836(10) 0.1275(3) 0.061(5) Uani 1 1 d .
H48A H 0.3521 0.5519 0.1314 0.074 Uiso 1 1 calc R
H48B H 0.2791 0.5440 0.1291 0.074 Uiso 1 1 calc R
C49 C 0.3739(6) 0.9233(9) 0.1155(4) 0.046(4) Uani 1 1 d .
H49A H 0.3871 0.9480 0.0936 0.056 Uiso 1 1 calc R
H49B H 0.3704 0.9689 0.1325 0.056 Uiso 1 1 calc R
C50 C 0.3108(7) 0.8787(10) 0.1111(4) 0.057(5) Uani 1 1 d .
H50A H 0.2787 0.9216 0.1078 0.068 Uiso 1 1 calc R
H50B H 0.3120 0.8433 0.0904 0.068 Uiso 1 1 calc R
C51 C 0.3361(7) 0.8893(12) 0.1969(4) 0.061(5) Uani 1 1 d .
H51A H 0.3680 0.9264 0.1873 0.074 Uiso 1 1 calc R
H51B H 0.3214 0.9135 0.2186 0.074 Uiso 1 1 calc R
C52 C 0.2828(8) 0.8786(13) 0.1714(4) 0.072(6) Uani 1 1 d .
H52A H 0.2476 0.8546 0.1839 0.086 Uiso 1 1 calc R
H52B H 0.2705 0.9350 0.1635 0.086 Uiso 1 1 calc R
C53 C 0.2448(8) 0.6959(11) 0.1566(4) 0.068(5) Uani 1 1 d .
H53A H 0.2128 0.6555 0.1497 0.082 Uiso 1 1 calc R
H53B H 0.2363 0.7131 0.1803 0.082 Uiso 1 1 calc R
C54 C 0.2418(6) 0.7721(11) 0.1337(4) 0.055(5) Uani 1 1 d .
H54A H 0.2426 0.7545 0.1095 0.065 Uiso 1 1 calc R
H54B H 0.2035 0.8033 0.1378 0.065 Uiso 1 1 calc R
C55 C 0.4766(9) 0.5661(11) 0.0381(4) 0.078(6) Uani 1 1 d .
H55A H 0.4971 0.5659 0.0159 0.118 Uiso 1 1 calc R
H55B H 0.4327 0.5751 0.0348 0.118 Uiso 1 1 calc R
H55C H 0.4832 0.5122 0.0494 0.118 Uiso 1 1 calc R
N9 N 0.7704(8) 0.7150(13) 0.2234(4) 0.073(5) Uani 1 1 d .
O8 O 0.7730(6) 0.6408(11) 0.2229(3) 0.092(4) Uani 1 1 d .
O9 O 0.7653(10) 0.7411(13) 0.1939(4) 0.153(8) Uani 1 1 d .
O10 O 0.7709(7) 0.7552(12) 0.2473(4) 0.128(7) Uani 1 1 d .

loop_
_atom_site_aniso_label
_atom_site_aniso_U_11
_atom_site_aniso_U_22
_atom_site_aniso_U_33
_atom_site_aniso_U_23
_atom_site_aniso_U_13
_atom_site_aniso_U_12
Dy1 0.0709(6) 0.0344(5) 0.0340(4) -0.0010(3) 0.0003(3) 0.0014(4)
Zn1 0.0745(13) 0.0420(13) 0.0442(10) 0.0008(8) 0.0011(9) 0.0068(10)
Zn2 0.0693(12) 0.0443(13) 0.0345(9) -0.0026(8) -0.0016(8) 0.0047(9)
Br1 0.0827(13) 0.0403(13) 0.0849(13) -0.0070(9) 0.0081(10) -0.0035(9)
Br2 0.1049(16) 0.0801(17) 0.0486(10) -0.0029(9) 0.0194(10) -0.0125(11)
Br3 0.129(2) 0.128(2) 0.0559(11) -0.0385(12) -0.0226(12) 0.0421(16)
Br4 0.0910(14) 0.0465(13) 0.0664(11) 0.0079(8) -0.0037(9) -0.0056(9)
Br5 0.1082(16) 0.0919(18) 0.0435(9) 0.0211(10) 0.0057(9) 0.0200(12)
Br6 0.1078(17) 0.093(2) 0.0708(13) -0.0039(11) -0.0378(12) -0.0052(13)
N1 0.082(10) 0.053(11) 0.050(8) -0.005(7) 0.004(7) 0.005(8)
N2 0.064(9) 0.078(12) 0.042(7) 0.002(7) -0.009(7) -0.023(8)
N3 0.075(10) 0.057(11) 0.051(8) 0.003(7) 0.008(7) -0.010(7)
N4 0.096(11) 0.024(9) 0.067(9) -0.014(6) -0.008(8) 0.005(7)
N5 0.065(9) 0.051(10) 0.036(7) 0.004(6) 0.010(6) -0.007(7)
N6 0.074(9) 0.023(8) 0.037(6) -0.007(5) -0.008(6) 0.010(6)
N7 0.065(9) 0.054(10) 0.043(7) -0.011(6) -0.017(6) 0.011(7)
N8 0.071(9) 0.081(13) 0.021(6) 0.007(6) -0.010(6) 0.005(8)
O1 0.049(6) 0.042(8) 0.064(6) 0.008(5) 0.008(5) 0.002(5)
O2 0.087(8) 0.063(9) 0.031(5) -0.006(5) 0.007(5) 0.012(6)
O3 0.093(8) 0.043(8) 0.043(6) -0.004(5) -0.004(5) 0.006(6)
O4 0.057(7) 0.057(9) 0.052(6) -0.005(5) -0.002(5) 0.000(6)
O5 0.086(8) 0.038(7) 0.031(5) 0.007(5) 0.004(5) -0.006(6)
O6 0.098(8) 0.023(7) 0.027(5) 0.003(4) -0.020(5) 0.000(5)
O7 0.055(6) 0.053(8) 0.042(6) 0.000(5) 0.007(5) 0.013(5)
C1 0.068(11) 0.033(11) 0.044(8) -0.001(7) 0.023(8) -0.020(8)
C2 0.072(12) 0.041(12) 0.044(9) -0.005(7) 0.009(8) -0.014(8)
C3 0.052(10) 0.036(12) 0.065(10) -0.010(8) -0.003(8) 0.000(8)
C4 0.040(9) 0.062(14) 0.060(10) -0.001(9) 0.015(8) -0.008(9)
C5 0.075(12) 0.033(12) 0.065(11) 0.007(8) 0.020(9) 0.000(9)
C6 0.068(11) 0.031(12) 0.052(9) -0.004(7) -0.007(8) 0.015(8)
C7 0.118(16) 0.032(12) 0.067(11) 0.012(9) 0.021(11) -0.014(10)
C8 0.091(13) 0.025(11) 0.045(9) -0.002(7) -0.006(9) -0.003(8)
C9 0.084(12) 0.024(11) 0.078(12) -0.017(8) -0.013(10) -0.009(8)
C10 0.103(15) 0.048(14) 0.050(10) 0.001(8) 0.018(9) -0.006(10)
C11 0.078(12) 0.069(14) 0.023(8) 0.002(8) 0.005(8) -0.013(10)
C12 0.051(10) 0.060(13) 0.062(10) -0.013(9) 0.010(8) -0.020(9)
C13 0.048(9) 0.028(10) 0.056(9) -0.001(7) 0.002(7) 0.001(7)
C14 0.057(10) 0.064(13) 0.043(9) -0.001(8) -0.008(7) 0.009(9)
C15 0.095(13) 0.065(14) 0.011(7) 0.004(7) 0.001(7) 0.024(10)
C16 0.080(13) 0.081(17) 0.040(9) 0.007(9) 0.004(8) 0.021(11)
C17 0.050(10) 0.052(12) 0.054(10) -0.022(8) -0.011(8) 0.010(8)
C18 0.047(10) 0.103(17) 0.032(9) -0.024(9) 0.002(7) 0.013(10)
C19 0.073(12) 0.112(19) 0.042(9) -0.023(10) -0.014(8) 0.052(12)
C20 0.057(10) 0.052(13) 0.048(9) 0.006(8) -0.005(8) 0.022(8)
C21 0.079(12) 0.082(16) 0.031(8) 0.023(8) 0.003(8) -0.005(10)
C22 0.057(11) 0.038(12) 0.096(13) -0.011(9) -0.004(9) 0.009(9)
C23 0.086(14) 0.036(13) 0.103(14) -0.022(10) -0.015(11) 0.023(10)
C24 0.036(9) 0.072(14) 0.056(10) 0.004(9) 0.008(7) -0.020(9)
C25 0.075(12) 0.039(13) 0.079(12) -0.010(9) 0.002(10) 0.006(9)
C26 0.096(13) 0.025(11) 0.061(10) 0.010(8) -0.014(9) 0.023(9)
C27 0.103(14) 0.044(13) 0.062(11) 0.017(9) 0.019(10) 0.026(10)
C28 0.067(11) 0.033(11) 0.054(10) 0.026(8) -0.003(8) -0.015(8)
C29 0.093(13) 0.059(11) 0.030(8) -0.012(7) -0.008(8) 0.014(9)
C30 0.076(12) 0.064(12) 0.033(8) -0.004(8) 0.000(8) -0.005(10)
C31 0.074(12) 0.048(13) 0.048(9) 0.008(8) -0.018(9) -0.017(9)
C32 0.070(12) 0.051(14) 0.056(10) -0.032(9) 0.011(9) 0.001(9)
C33 0.060(10) 0.033(11) 0.032(8) -0.009(7) -0.009(7) 0.018(8)
C34 0.094(14) 0.052(14) 0.064(11) -0.016(9) 0.001(11) 0.018(10)
C35 0.050(10) 0.047(12) 0.046(9) -0.011(8) 0.014(7) 0.014(8)
C36 0.033(8) 0.060(13) 0.056(9) -0.008(8) 0.010(7) 0.006(8)
C37 0.061(10) 0.045(12) 0.043(9) 0.004(8) 0.003(8) -0.003(8)
C38 0.097(15) 0.085(18) 0.036(9) -0.006(10) 0.004(9) 0.009(12)
C39 0.086(13) 0.075(15) 0.024(8) 0.009(8) 0.012(8) 0.018(10)
C40 0.068(11) 0.036(11) 0.047(9) -0.009(7) 0.007(8) 0.018(8)
C41 0.087(13) 0.085(17) 0.039(9) -0.007(9) -0.008(9) -0.009(11)
C42 0.091(13) 0.034(11) 0.037(9) 0.003(7) 0.011(9) 0.019(9)
C43 0.054(10) 0.051(12) 0.054(9) -0.016(8) 0.009(8) -0.010(8)
C44 0.083(13) 0.065(15) 0.054(10) -0.010(9) -0.015(10) -0.013(11)
C45 0.077(13) 0.062(15) 0.070(12) -0.036(10) -0.024(10) -0.003(11)
C46 0.097(14) 0.038(12) 0.046(10) -0.012(8) -0.009(9) -0.004(9)
C47 0.079(12) 0.066(14) 0.030(8) 0.000(8) 0.003(8) 0.022(10)
C48 0.099(14) 0.030(12) 0.055(10) -0.014(8) -0.002(9) -0.032(9)
C49 0.055(10) 0.022(9) 0.062(9) -0.006(7) 0.016(8) 0.014(7)
C50 0.055(11) 0.050(13) 0.066(10) 0.006(8) 0.011(8) 0.016(8)
C51 0.058(11) 0.082(16) 0.045(9) -0.003(9) 0.008(8) 0.000(10)
C52 0.072(12) 0.100(18) 0.043(10) 0.009(9) -0.015(9) -0.022(11)
C53 0.098(15) 0.051(14) 0.055(10) 0.004(9) -0.022(9) -0.011(10)
C54 0.023(8) 0.068(14) 0.072(10) 0.011(9) 0.004(7) 0.012(8)
C55 0.143(17) 0.044(13) 0.048(9) -0.025(9) -0.030(10) 0.002(11)
N9 0.116(14) 0.060(14) 0.044(9) -0.014(9) 0.008(9) -0.007(10)
O8 0.113(11) 0.065(13) 0.098(10) -0.025(8) 0.002(8) -0.031(9)
O9 0.24(2) 0.15(2) 0.070(10) -0.009(11) 0.009(12) -0.018(15)
O10 0.106(12) 0.18(2) 0.099(11) -0.048(12) -0.063(9) 0.023(11)

loop_
_atom_type_symbol
_atom_type_description
_atom_type_scat_dispersion_real
_atom_type_scat_dispersion_imag
_atom_type_scat_source
C C 0.0033 0.0016 'International Tables Vol C Tables 4.2.6.8 and 6.1.1.4'
H H 0.0000 0.0000 'International Tables Vol C Tables 4.2.6.8 and 6.1.1.4'
N N 0.0061 0.0033 'International Tables Vol C Tables 4.2.6.8 and 6.1.1.4'
O O 0.0106 0.0060 'International Tables Vol C Tables 4.2.6.8 and 6.1.1.4'
Zn Zn 0.2839 1.4301 'International Tables Vol C Tables 4.2.6.8 and 6.1.1.4'
Br Br -0.2901 2.4595 'International Tables Vol C Tables 4.2.6.8 and 6.1.1.4'
Dy Dy -0.1892 4.4098 'International Tables Vol C Tables 4.2.6.8 and 6.1.1.4'

loop_
_geom_angle_atom_site_label_1
_geom_angle_atom_site_label_2
_geom_angle_atom_site_label_3
_geom_angle
O1 Dy1 O4 169.3(3)
O1 Dy1 O3 95.6(4)
O4 Dy1 O3 92.6(4)
O1 Dy1 O6 90.9(3)
O4 Dy1 O6 86.4(3)
O3 Dy1 O6 144.0(3)
O1 Dy1 O5 94.3(3)
O4 Dy1 O5 94.3(3)
O3 Dy1 O5 76.6(3)
O6 Dy1 O5 67.6(3)
O1 Dy1 O2 83.0(4)
O4 Dy1 O2 94.0(4)
O3 Dy1 O2 67.0(3)
O6 Dy1 O2 149.0(3)
O5 Dy1 O2 143.0(3)
O1 Dy1 O7 87.4(4)
O4 Dy1 O7 81.8(4)
O3 Dy1 O7 139.7(3)
O6 Dy1 O7 75.9(3)
O5 Dy1 O7 143.4(3)
O2 Dy1 O7 73.5(3)
O1 Dy1 Zn1 83.9(3)
O4 Dy1 Zn1 99.7(3)
O3 Dy1 Zn1 32.4(2)
O6 Dy1 Zn1 172.6(2)
O5 Dy1 Zn1 107.6(2)
O2 Dy1 Zn1 35.4(2)
O7 Dy1 Zn1 108.9(2)
O3 Zn1 O2 79.4(4)
O3 Zn1 N3 90.6(5)
O2 Zn1 N3 167.3(4)
O3 Zn1 N4 100.0(5)
O2 Zn1 N4 88.6(5)
N3 Zn1 N4 100.9(5)
O3 Zn1 N1 173.2(4)
O2 Zn1 N1 106.9(4)
N3 Zn1 N1 82.8(5)
N4 Zn1 N1 83.2(5)
O3 Zn1 N2 103.5(5)
O2 Zn1 N2 77.9(4)
N3 Zn1 N2 97.2(5)
N4 Zn1 N2 150.1(5)
N1 Zn1 N2 75.6(5)
O3 Zn1 Dy1 39.1(3)
O2 Zn1 Dy1 41.3(3)
N3 Zn1 Dy1 127.2(4)
N4 Zn1 Dy1 102.8(4)
N1 Zn1 Dy1 146.3(3)
N2 Zn1 Dy1 84.5(4)
O5 Zn2 O6 78.6(4)
O5 Zn2 N7 105.1(4)
O6 Zn2 N7 88.8(4)
O5 Zn2 N8 91.7(4)
O6 Zn2 N8 169.1(4)
N7 Zn2 N8 98.7(5)
O5 Zn2 N5 171.5(4)
O6 Zn2 N5 108.1(4)
N7 Zn2 N5 80.5(5)
N8 Zn2 N5 81.1(4)
O5 Zn2 N6 98.4(4)
O6 Zn2 N6 77.9(4)
N7 Zn2 N6 150.2(4)
N8 Zn2 N6 98.7(5)
N5 Zn2 N6 78.5(4)
C23 N1 C27 116.8(16)
C23 N1 C25 112.5(13)
C27 N1 C25 108.4(13)
C23 N1 Zn1 108.1(10)
C27 N1 Zn1 105.7(9)
C25 N1 Zn1 104.3(10)
C7 N2 C22 109.2(14)
C7 N2 Zn1 131.0(11)
C22 N2 Zn1 111.4(9)
C7 N2 H2N 96.5
C22 N2 H2N 106.7
Zn1 N2 H2N 97.0
C21 N3 C26 116.5(13)
C21 N3 Zn1 111.0(9)
C26 N3 Zn1 104.0(9)
C21 N3 H3N 106.9
C26 N3 H3N 109.3
Zn1 N3 H3N 109.0
C24 N4 C14 116.5(12)
C24 N4 Zn1 108.0(10)
C14 N4 Zn1 114.4(10)
C24 N4 H4N 104.6
C14 N4 H4N 110.8
Zn1 N4 H4N 101.1
C54 N5 C52 110.9(12)
C54 N5 C50 111.5(11)
C52 N5 C50 110.4(14)
C54 N5 Zn2 110.4(10)
C52 N5 Zn2 106.2(9)
C50 N5 Zn2 107.3(8)
C34 N6 C49 113.8(13)
C34 N6 Zn2 120.6(9)
C49 N6 Zn2 112.8(9)
C34 N6 H6N 100.6
C49 N6 H6N 102.8
Zn2 N6 H6N 103.0
C53 N7 C48 115.6(12)
C53 N7 Zn2 108.4(10)
C48 N7 Zn2 114.6(9)
C53 N7 H7N 105.1
C48 N7 H7N 106.8
Zn2 N7 H7N 105.4
C41 N8 C51 111.5(13)
C41 N8 Zn2 111.5(10)
C51 N8 Zn2 107.8(8)
C41 N8 H8N 110.0
C51 N8 H8N 109.7
Zn2 N8 H8N 106.1
C1 O1 Dy1 167.0(8)
C8 O2 Zn1 114.3(9)
C8 O2 Dy1 135.8(9)
Zn1 O2 Dy1 103.3(4)
C15 O3 Zn1 119.7(9)
C15 O3 Dy1 129.9(9)
Zn1 O3 Dy1 108.4(4)
C28 O4 Dy1 173.9(10)
C35 O5 Zn2 114.9(8)
C35 O5 Dy1 132.9(9)
Zn2 O5 Dy1 106.6(3)
C42 O6 Zn2 115.0(9)
C42 O6 Dy1 136.3(9)
Zn2 O6 Dy1 105.8(4)
C55 O7 Dy1 130.1(10)
C55 O7 H7O 109.2
Dy1 O7 H7O 118.7
O1 C1 C6 123.1(14)
O1 C1 C2 121.5(15)
C6 C1 C2 115.4(15)
C3 C2 C1 122.2(16)
C3 C2 H2 118.9
C1 C2 H2 118.9
C2 C3 C4 120.9(15)
C2 C3 H3 119.5
C4 C3 H3 119.5
C5 C4 C3 116.4(16)
C5 C4 Br1 122.4(13)
C3 C4 Br1 121.2(12)
C6 C5 C4 122.8(16)
C6 C5 H5 118.6
C4 C5 H5 118.6
C5 C6 C1 122.3(15)
C5 C6 C7 121.4(15)
C1 C6 C7 116.2(15)
N2 C7 C6 118.1(13)
N2 C7 H7A 107.8
C6 C7 H7A 107.8
N2 C7 H7B 107.8
C6 C7 H7B 107.8
H7A C7 H7B 107.1
O2 C8 C9 118.6(15)
O2 C8 C13 120.9(13)
C9 C8 C13 120.3(15)
C8 C9 C10 119.5(15)
C8 C9 H9 120.3
C10 C9 H9 120.3
C11 C10 C9 117.2(14)
C11 C10 H10 121.4
C9 C10 H10 121.4
C12 C11 C10 122.0(14)
C12 C11 Br2 121.4(13)
C10 C11 Br2 116.6(11)
C11 C12 C13 121.4(15)
C11 C12 H12 119.3
C13 C12 H12 119.3
C12 C13 C8 119.8(14)
C12 C13 C14 121.2(13)
C8 C13 C14 119.0(13)
N4 C14 C13 110.5(14)
N4 C14 H14A 109.5
C13 C14 H14A 109.5
N4 C14 H14B 109.5
C13 C14 H14B 109.5
H14A C14 H14B 108.1
C16 C15 O3 123.0(13)
C16 C15 C20 120.5(15)
O3 C15 C20 116.5(16)
C15 C16 C17 120.6(15)
C15 C16 H16 119.7
C17 C16 H16 119.7
C18 C17 C16 118.8(17)
C18 C17 H17 120.6
C16 C17 H17 120.6
C17 C18 C19 121.4(14)
C17 C18 Br3 120.8(15)
C19 C18 Br3 117.3(12)
C18 C19 C20 118.4(15)
C18 C19 H19 120.8
C20 C19 H19 120.8
C19 C20 C15 118.8(17)
C19 C20 C21 118.6(14)
C15 C20 C21 122.3(14)
C20 C21 N3 110.5(13)
C20 C21 H21A 109.6
N3 C21 H21A 109.6
C20 C21 H21B 109.6
N3 C21 H21B 109.6
H21A C21 H21B 108.1
C23 C22 N2 104.7(15)
C23 C22 H22A 110.8
N2 C22 H22A 110.8
C23 C22 H22B 110.8
N2 C22 H22B 110.8
H22A C22 H22B 108.9
N1 C23 C22 113.1(15)
N1 C23 H23A 109.0
C22 C23 H23A 109.0
N1 C23 H23B 109.0
C22 C23 H23B 109.0
H23A C23 H23B 107.8
C25 C24 N4 112.3(13)
C25 C24 H24A 109.1
N4 C24 H24A 109.1
C25 C24 H24B 109.1
N4 C24 H24B 109.1
H24A C24 H24B 107.9
C24 C25 N1 112.9(13)
C24 C25 H25A 109.0
N1 C25 H25A 109.0
C24 C25 H25B 109.0
N1 C25 H25B 109.0
H25A C25 H25B 107.8
C27 C26 N3 107.8(12)
C27 C26 H26A 110.1
N3 C26 H26A 110.1
C27 C26 H26B 110.1
N3 C26 H26B 110.1
H26A C26 H26B 108.5
N1 C27 C26 113.7(13)
N1 C27 H27A 108.8
C26 C27 H27A 108.8
N1 C27 H27B 108.8
C26 C27 H27B 108.8
H27A C27 H27B 107.7
O4 C28 C29 121.2(16)
O4 C28 C33 118.7(14)
C29 C28 C33 119.8(14)
C28 C29 C30 121.1(15)
C28 C29 H29 119.5
C30 C29 H29 119.5
C29 C30 C31 118.3(15)
C29 C30 H30 120.9
C31 C30 H30 120.9
C30 C31 C32 120.4(16)
C30 C31 Br4 119.7(13)
C32 C31 Br4 119.8(14)
C33 C32 C31 121.0(15)
C33 C32 H32 119.5
C31 C32 H32 119.5
C32 C33 C28 119.1(14)
C32 C33 C34 122.9(14)
C28 C33 C34 118.0(15)
N6 C34 C33 113.1(13)
N6 C34 H34A 109.0
C33 C34 H34A 109.0
N6 C34 H34B 109.0
C33 C34 H34B 109.0
H34A C34 H34B 107.8
O5 C35 C40 122.3(15)
O5 C35 C36 119.3(12)
C40 C35 C36 118.2(14)
C37 C36 C35 119.0(14)
C37 C36 H36 120.5
C35 C36 H36 120.5
C38 C37 C36 119.6(16)
C38 C37 H37 120.2
C36 C37 H37 120.2
C37 C38 C39 121.0(15)
C37 C38 Br5 119.8(15)
C39 C38 Br5 119.0(12)
C40 C39 C38 119.2(15)
C40 C39 H39 120.4
C38 C39 H39 120.4
C39 C40 C35 122.6(16)
C39 C40 C41 118.2(14)
C35 C40 C41 119.1(13)
N8 C41 C40 107.5(14)
N8 C41 H41A 110.2
C40 C41 H41A 110.2
N8 C41 H41B 110.2
C40 C41 H41B 110.2
H41A C41 H41B 108.5
O6 C42 C43 122.8(16)
O6 C42 C47 119.7(13)
C43 C42 C47 117.5(15)
C44 C43 C42 122.2(16)
C44 C43 H43 118.9
C42 C43 H43 118.9
C43 C44 C45 121.2(16)
C43 C44 H44 119.4
C45 C44 H44 119.4
C44 C45 C46 120.5(15)
C44 C45 Br6 120.6(15)
C46 C45 Br6 118.9(14)
C45 C46 C47 118.8(16)
C45 C46 H46 120.6
C47 C46 H46 120.6
C46 C47 C42 119.7(14)
C46 C47 C48 122.3(16)
C42 C47 C48 118.0(14)
C47 C48 N7 109.2(13)
C47 C48 H48A 109.8
N7 C48 H48A 109.8
C47 C48 H48B 109.8
N7 C48 H48B 109.8
H48A C48 H48B 108.3
N6 C49 C50 108.6(12)
N6 C49 H49A 110.0
C50 C49 H49A 110.0
N6 C49 H49B 110.0
C50 C49 H49B 110.0
H49A C49 H49B 108.4
N5 C50 C49 112.5(12)
N5 C50 H50A 109.1
C49 C50 H50A 109.1
N5 C50 H50B 109.1
C49 C50 H50B 109.1
H50A C50 H50B 107.8
N8 C51 C52 105.0(14)
N8 C51 H51A 110.7
C52 C51 H51A 110.7
N8 C51 H51B 110.7
C52 C51 H51B 110.7
H51A C51 H51B 108.8
N5 C52 C51 117.0(14)
N5 C52 H52A 108.1
C51 C52 H52A 108.1
N5 C52 H52B 108.1
C51 C52 H52B 108.1
H52A C52 H52B 107.3
C54 C53 N7 111.9(13)
C54 C53 H53A 109.2
N7 C53 H53A 109.2
C54 C53 H53B 109.2
N7 C53 H53B 109.2
H53A C53 H53B 107.9
N5 C54 C53 108.5(12)
N5 C54 H54A 110.0
C53 C54 H54A 110.0
N5 C54 H54B 110.0
C53 C54 H54B 110.0
H54A C54 H54B 108.4
O7 C55 H55A 109.5
O7 C55 H55B 109.5
H55A C55 H55B 109.5
O7 C55 H55C 109.5
H55A C55 H55C 109.5
H55B C55 H55C 109.5
O10 N9 O8 125(2)
O10 N9 O9 126(2)
O8 N9 O9 108.8(17)

loop_
_geom_bond_atom_site_label_1
_geom_bond_atom_site_label_2
_geom_bond_distance
Dy1 O1 2.137(11)
Dy1 O4 2.195(11)
Dy1 O3 2.367(10)
Dy1 O6 2.388(10)
Dy1 O5 2.393(9)
Dy1 O2 2.413(10)
Dy1 O7 2.445(9)
Dy1 Zn1 3.558(2)
Zn1 O3 2.012(11)
Zn1 O2 2.119(9)
Zn1 N3 2.123(12)
Zn1 N4 2.140(14)
Zn1 N1 2.209(14)
Zn1 N2 2.314(14)
Zn2 O5 2.081(10)
Zn2 O6 2.113(9)
Zn2 N7 2.133(14)
Zn2 N8 2.134(11)
Zn2 N5 2.227(13)
Zn2 N6 2.278(12)
Br1 C4 1.894(18)
Br2 C11 1.906(14)
Br3 C18 1.885(14)
Br4 C31 1.919(17)
Br5 C38 1.904(16)
Br6 C45 1.888(16)
N1 C23 1.42(2)
N1 C27 1.469(18)
N1 C25 1.56(2)
N2 C7 1.477(19)
N2 C22 1.55(2)
N2 H2N 0.8963
N3 C21 1.498(18)
N3 C26 1.520(19)
N3 H3N 0.8971
N4 C24 1.50(2)
N4 C14 1.507(18)
N4 H4N 0.8996
N5 C54 1.461(19)
N5 C52 1.49(2)
N5 C50 1.494(18)
N6 C34 1.45(2)
N6 C49 1.499(17)
N6 H6N 0.8978
N7 C53 1.53(2)
N7 C48 1.556(18)
N7 H7N 0.8987
N8 C41 1.491(19)
N8 C51 1.51(2)
N8 H8N 0.8968
O1 C1 1.374(17)
O2 C8 1.335(17)
O3 C15 1.401(18)
O4 C28 1.348(17)
O5 C35 1.358(16)
O6 C42 1.326(18)
O7 C55 1.420(17)
O7 H7O 0.8522
C1 C6 1.40(2)
C1 C2 1.43(2)
C2 C3 1.34(2)
C2 H2 0.9500
C3 C4 1.42(2)
C3 H3 0.9500
C4 C5 1.39(2)
C5 C6 1.33(2)
C5 H5 0.9500
C6 C7 1.52(2)
C7 H7A 0.9900
C7 H7B 0.9900
C8 C9 1.37(2)
C8 C13 1.40(2)
C9 C10 1.47(2)
C9 H9 0.9500
C10 C11 1.41(2)
C10 H10 0.9500
C11 C12 1.33(2)
C12 C13 1.402(19)
C12 H12 0.9500
C13 C14 1.51(2)
C14 H14A 0.9900
C14 H14B 0.9900
C15 C16 1.35(2)
C15 C20 1.418(19)
C16 C17 1.43(2)
C16 H16 0.9500
C17 C18 1.35(2)
C17 H17 0.9500
C18 C19 1.41(3)
C19 C20 1.42(2)
C19 H19 0.9500
C20 C21 1.47(2)
C21 H21A 0.9900
C21 H21B 0.9900
C22 C23 1.49(2)
C22 H22A 0.9900
C22 H22B 0.9900
C23 H23A 0.9900
C23 H23B 0.9900
C24 C25 1.44(2)
C24 H24A 0.9900
C24 H24B 0.9900
C25 H25A 0.9900
C25 H25B 0.9900
C26 C27 1.50(2)
C26 H26A 0.9900
C26 H26B 0.9900
C27 H27A 0.9900
C27 H27B 0.9900
C28 C29 1.38(2)
C28 C33 1.45(2)
C29 C30 1.41(2)
C29 H29 0.9500
C30 C31 1.41(2)
C30 H30 0.9500
C31 C32 1.42(2)
C32 C33 1.36(2)
C32 H32 0.9500
C33 C34 1.50(2)
C34 H34A 0.9900
C34 H34B 0.9900
C35 C40 1.385(19)
C35 C36 1.46(2)
C36 C37 1.402(19)
C36 H36 0.9500
C37 C38 1.39(2)
C37 H37 0.9500
C38 C39 1.41(3)
C39 C40 1.364(19)
C39 H39 0.9500
C40 C41 1.57(2)
C41 H41A 0.9900
C41 H41B 0.9900
C42 C43 1.41(2)
C42 C47 1.46(2)
C43 C44 1.35(2)
C43 H43 0.9500
C44 C45 1.39(2)
C44 H44 0.9500
C45 C46 1.41(2)
C46 C47 1.41(2)
C46 H46 0.9500
C47 C48 1.51(2)
C48 H48A 0.9900
C48 H48B 0.9900
C49 C50 1.56(2)
C49 H49A 0.9900
C49 H49B 0.9900
C50 H50A 0.9900
C50 H50B 0.9900
C51 C52 1.55(2)
C51 H51A 0.9900
C51 H51B 0.9900
C52 H52A 0.9900
C52 H52B 0.9900
C53 C54 1.52(2)
C53 H53A 0.9900
C53 H53B 0.9900
C54 H54A 0.9900
C54 H54B 0.9900
C55 H55A 0.9800
C55 H55B 0.9800
C55 H55C 0.9800
N9 O10 1.138(18)
N9 O8 1.186(19)
N9 O9 1.239(19)

loop_
_platon_squeeze_void_nr
_platon_squeeze_void_average_x
_platon_squeeze_void_average_y
_platon_squeeze_void_average_z
_platon_squeeze_void_volume
_platon_squeeze_void_count_electrons
_platon_squeeze_void_content
1 0.500 0.000 0.000 301 91 ' '
2 0.211 0.007 0.227 45 15 ' '
3 0.711 0.008 0.273 45 15 ' '
4 1.000 0.000 0.500 301 91 ' '
5 0.289 -0.008 0.727 45 16 ' '
6 0.789 -0.008 0.773 45 16 ' '
7 0.420 0.105 0.176 17 3 ' '
8 0.920 0.105 0.324 17 3 ' '
9 0.500 0.500 0.500 301 91 ' '
10 0.000 0.500 1.000 301 91 ' '
11 0.420 0.395 0.676 17 4 ' '
12 0.920 0.395 0.824 17 3 ' '
13 0.211 0.492 0.727 45 15 ' '
14 0.711 0.492 0.773 45 16 ' '
15 0.289 0.508 0.227 45 15 ' '
16 0.789 0.508 0.273 45 15 ' '
17 0.080 0.605 0.176 17 4 ' '
18 0.580 0.605 0.324 17 3 ' '
19 0.080 0.895 0.676 17 4 ' '
20 0.580 0.895 0.824 17 4 ' '
